data_4512625
loop_
_publ_author_name
'Tsang, Min Ying'
'Di Salvo, Florencia'
'Teixidor, Francesc'
'Vi\~nas, Clara'
'Planas, Jos\'e Giner'
'Choquesillo-Lazarte, Duane'
'Vanthuyne, Nicolas'

_publ_section_title
;
 Is Molecular Chirality Connected to Supramolecular Chirality? The
 Particular Case of Chiral 2-Pyridyl Alcohols
;
_journal_issue 2
_journal_name_full 'Crystal Growth &amp; Design'
_journal_page_first 935
_journal_paper_doi 10.1021/cg501748x
_journal_volume 15
_journal_year 2015
_chemical_absolute_configuration unk
_chemical_formula_moiety 'C8 H17 B10 N O'
_chemical_formula_sum 'C8 H17 B10 N O'
_chemical_formula_weight 251.33
_chemical_name_systematic
;
 ? 
;
_space_group_IT_number 33
_symmetry_cell_setting orthorhombic
_symmetry_space_group_name_Hall 'P 2c -2n'
_symmetry_space_group_name_H-M 'P n a 21'
_atom_sites_solution_hydrogens geom
_atom_sites_solution_primary direct
_atom_sites_solution_secondary difmap
_audit_creation_date 2013-06-13
_audit_creation_method
;
  Olex2 1.2
  (compiled Apr 23 2013 17:59:47, GUI svn.r4466)
;
_cell_angle_alpha 90.00
_cell_angle_beta 90.00
_cell_angle_gamma 90.00
_cell_formula_units_Z 8
_cell_length_a 20.1876(5)
_cell_length_b 7.0488(2)
_cell_length_c 19.8165(5)
_cell_measurement_reflns_used 9463
_cell_measurement_temperature 120(2)
_cell_measurement_theta_max 66.66
_cell_measurement_theta_min 3.12
_cell_volume 2819.86(13)
_computing_cell_refinement 'Bruker SAINT'
_computing_data_collection 'Bruker APEX2'
_computing_data_reduction 'Bruker SAINT'
_computing_structure_refinement 'SHELXL-97 (Sheldrick, 2008)'
_computing_structure_solution 'SHELXS-97 (Sheldrick, 2008)'
_diffrn_ambient_temperature 120.0
_diffrn_measured_fraction_theta_full 0.991
_diffrn_measured_fraction_theta_max 0.991
_diffrn_measurement_device_type 'Bruker D8 venture'
_diffrn_measurement_method '\f and \w scans'
_diffrn_radiation_monochromator multilayer
_diffrn_radiation_type CuK\a
_diffrn_radiation_wavelength 1.54178
_diffrn_reflns_av_R_equivalents 0.0394
_diffrn_reflns_av_unetI/netI 0.0253
_diffrn_reflns_limit_h_max 23
_diffrn_reflns_limit_h_min -24
_diffrn_reflns_limit_k_max 3
_diffrn_reflns_limit_k_min -8
_diffrn_reflns_limit_l_max 23
_diffrn_reflns_limit_l_min -23
_diffrn_reflns_number 19571
_diffrn_reflns_theta_full 66.68
_diffrn_reflns_theta_max 66.68
_diffrn_reflns_theta_min 4.38
_diffrn_source 'high brilliance microfocus sealed tube'
_diffrn_standards_number 0
_exptl_absorpt_coefficient_mu 0.460
_exptl_absorpt_correction_T_max 0.9468
_exptl_absorpt_correction_T_min 0.9384
_exptl_absorpt_correction_type multi-scan
_exptl_absorpt_process_details 'Bruker SADABS, 2012/1'
_exptl_crystal_colour colourless
_exptl_crystal_density_diffrn 1.184
_exptl_crystal_density_method 'not measured'
_exptl_crystal_description block
_exptl_crystal_F_000 1040
_exptl_crystal_size_max 0.14
_exptl_crystal_size_mid 0.12
_exptl_crystal_size_min 0.12
_refine_diff_density_max 0.219
_refine_diff_density_min -0.328
_refine_diff_density_rms 0.050
_refine_ls_abs_structure_details 'Flack H D (1983), Acta Cryst. A39, 876-881'
_refine_ls_abs_structure_Flack 0.0(4)
_refine_ls_extinction_method none
_refine_ls_goodness_of_fit_ref 1.062
_refine_ls_hydrogen_treatment constr
_refine_ls_matrix_type full
_refine_ls_number_parameters 364
_refine_ls_number_reflns 4898
_refine_ls_number_restraints 1
_refine_ls_restrained_S_all 1.062
_refine_ls_R_factor_all 0.0354
_refine_ls_R_factor_gt 0.0349
_refine_ls_shift/su_max 0.000
_refine_ls_shift/su_mean 0.000
_refine_ls_structure_factor_coef Fsqd
_refine_ls_weighting_details 'calc w=1/[\s^2^(Fo^2^)+(0.0630P)^2^+0.3843P] where P=(Fo^2^+2Fc^2^)/3'
_refine_ls_weighting_scheme calc
_refine_ls_wR_factor_gt 0.0908
_refine_ls_wR_factor_ref 0.0914
_reflns_number_gt 4828
_reflns_number_total 4898
_reflns_threshold_expression >2sigma(I)
_cod_data_source_file cg501748x_si_002.cif
_cod_data_source_block Rac-2a
_cod_depositor_comments
;
The following automatic conversions were performed:

'_symmetry_cell_setting' value 'Orthorhombic' changed to
'orthorhombic' according to
/usr/data/users/saulius/crontab/automatic-downloads/rss-feeds/ACS/lib/dictionaries/cif_core.dic
dictionary named 'cif_core.dic' version 2.4.2 from 2011-04-26.

'_exptl_absorpt_correction_type' value 'MULTI-SCAN' changed to
'multi-scan' according to
/usr/data/users/saulius/crontab/automatic-downloads/rss-feeds/ACS/lib/dictionaries/cif_core.dic
dictionary named 'cif_core.dic' version 2.4.2 from 2011-04-26.

Automatic conversion script
Id: cif_fix_values 3008 2015-01-20 13:52:24Z robertas 

 Adding full bibliography for 4512623--4512632.cif.
;
_cod_original_sg_symbol_H-M Pna2(1)
_cod_database_code 4512625
_olex2_refinement_description
;
1. Fixed Uiso
 At 1.2 times of:
  All B(H) groups, All C(H) groups
 At 1.5 times of:
  All O(H) groups
2.a Ternary CH refined with riding coordinates:
 C33(H33), C13(H13)
2.b Aromatic/amide H refined with riding coordinates:
 C16(H16), C36(H36), C39(H39), C19(H19), C37(H37), C38(H38), C18(H18), C17(H17)
2.c Idealised tetrahedral OH refined as rotating group:
 O14(H14), O34(H34)
2.d Boron cage BH refined with riding coordinates:
 C8(H8), C28(H28), B24(H24), B25(H25), B6(H6), B23(H23), B30(H30), B9(H9),
 B2(H2), B7(H7), B5(H5), B3(H3), B10(H10), B22(H22), B29(H29), B12(H12),
 B32(H32), B11(H11), B31(H31), B27(H27), B26(H26), B4(H4)
;

loop_
_symmetry_equiv_pos_as_xyz
'x, y, z'
'-x, -y, z+1/2'
'x+1/2, -y+1/2, z'
'-x+1/2, y+1/2, z+1/2'

loop_
_atom_site_label
_atom_site_type_symbol
_atom_site_fract_x
_atom_site_fract_y
_atom_site_fract_z
_atom_site_U_iso_or_equiv
_atom_site_adp_type
_atom_site_occupancy
_atom_site_symmetry_multiplicity
_atom_site_calc_flag
_atom_site_refinement_flags
O14 O 0.43733(5) 0.57117(15) 0.02693(6) 0.0246(2) Uani 1 1 d .
H14 H 0.3990 0.6161 0.0228 0.037 Uiso 1 1 calc R
O34 O 0.30051(6) 1.10108(15) 0.10881(6) 0.0297(3) Uani 1 1 d .
H34 H 0.3355 1.1431 0.1262 0.045 Uiso 1 1 calc R
N20 N 0.42154(6) 0.23407(18) 0.16023(6) 0.0216(3) Uani 1 1 d .
N40 N 0.31301(6) 0.69918(19) 0.00317(6) 0.0229(3) Uani 1 1 d .
C15 C 0.45023(7) 0.3747(2) 0.12525(8) 0.0192(3) Uani 1 1 d .
C35 C 0.28199(7) 0.8473(2) 0.03093(7) 0.0190(3) Uani 1 1 d .
C16 C 0.49129(7) 0.5084(2) 0.15479(8) 0.0248(3) Uani 1 1 d .
H16 H 0.5103 0.6074 0.1286 0.030 Uiso 1 1 calc R
C33 C 0.30569(7) 0.9041(2) 0.10072(8) 0.0207(3) Uani 1 1 d .
H33 H 0.3535 0.8690 0.1046 0.025 Uiso 1 1 calc R
C13 C 0.43320(7) 0.3835(2) 0.05061(7) 0.0186(3) Uani 1 1 d .
H13 H 0.3865 0.3390 0.0448 0.022 Uiso 1 1 calc R
C21 C 0.26720(7) 0.7987(2) 0.15732(7) 0.0180(3) Uani 1 1 d .
C36 C 0.23044(8) 0.9417(2) -0.00104(8) 0.0224(3) Uani 1 1 d .
H36 H 0.2101 1.0487 0.0194 0.027 Uiso 1 1 calc R
C39 C 0.29161(8) 0.6369(2) -0.05703(8) 0.0271(3) Uani 1 1 d .
H39 H 0.3132 0.5308 -0.0768 0.033 Uiso 1 1 calc R
C19 C 0.43549(8) 0.2218(2) 0.22637(8) 0.0275(3) Uani 1 1 d .
H19 H 0.4163 0.1212 0.2516 0.033 Uiso 1 1 calc R
C37 C 0.20950(8) 0.8766(2) -0.06306(8) 0.0258(3) Uani 1 1 d .
H37 H 0.1745 0.9391 -0.0862 0.031 Uiso 1 1 calc R
C38 C 0.23984(8) 0.7195(2) -0.09151(8) 0.0274(3) Uani 1 1 d .
H38 H 0.2253 0.6701 -0.1336 0.033 Uiso 1 1 calc R
C18 C 0.47636(8) 0.3484(2) 0.25962(8) 0.0298(4) Uani 1 1 d .
H18 H 0.4851 0.3347 0.3065 0.036 Uiso 1 1 calc R
C17 C 0.50410(8) 0.4948(3) 0.22319(9) 0.0302(4) Uani 1 1 d .
H17 H 0.5317 0.5854 0.2448 0.036 Uiso 1 1 calc R
C1 C 0.47885(7) 0.2556(2) 0.00683(7) 0.0173(3) Uani 1 1 d .
C8 C 0.49522(8) -0.0768(2) -0.05203(8) 0.0253(3) Uani 1 1 d .
H8 H 0.4758 -0.2238 -0.0602 0.030 Uiso 1 1 calc R
C28 C 0.21244(8) 0.4816(2) 0.20040(8) 0.0240(3) Uani 1 1 d .
H28 H 0.1988 0.3308 0.1891 0.029 Uiso 1 1 calc R
B24 B 0.20576(8) 0.6404(2) 0.13653(8) 0.0209(3) Uani 1 1 d .
H24 H 0.1890 0.6070 0.0840 0.025 Uiso 1 1 calc R
B25 B 0.18654(8) 0.8583(3) 0.17580(9) 0.0225(3) Uani 1 1 d .
H25 H 0.1577 0.9711 0.1490 0.027 Uiso 1 1 calc R
B6 B 0.55077(8) 0.3466(2) -0.02655(9) 0.0205(3) Uani 1 1 d .
H6 H 0.5691 0.4940 -0.0169 0.025 Uiso 1 1 calc R
B23 B 0.28419(8) 0.5647(2) 0.16773(9) 0.0202(3) Uani 1 1 d .
H23 H 0.3191 0.4817 0.1352 0.024 Uiso 1 1 calc R
B30 B 0.17829(9) 0.8140(3) 0.26463(9) 0.0280(4) Uani 1 1 d .
H30 H 0.1432 0.8972 0.2969 0.034 Uiso 1 1 calc R
B9 B 0.56332(9) -0.0520(3) -0.00188(9) 0.0243(4) Uani 1 1 d .
H9 H 0.5902 -0.1721 0.0230 0.029 Uiso 1 1 calc R
B2 B 0.48039(9) 0.3042(3) -0.07876(8) 0.0233(3) Uani 1 1 d .
H2 H 0.4527 0.4230 -0.1035 0.028 Uiso 1 1 calc R
B7 B 0.49106(9) 0.0806(3) -0.11817(9) 0.0269(4) Uani 1 1 d .
H7 H 0.4706 0.0478 -0.1694 0.032 Uiso 1 1 calc R
B5 B 0.55329(8) 0.1702(2) 0.03739(8) 0.0201(3) Uani 1 1 d .
H5 H 0.5736 0.2010 0.0888 0.024 Uiso 1 1 calc R
B3 B 0.43921(8) 0.1025(3) -0.04685(9) 0.0239(4) Uani 1 1 d .
H3 H 0.3842 0.0860 -0.0510 0.029 Uiso 1 1 calc R
B10 B 0.60537(8) 0.1492(2) -0.03421(9) 0.0222(3) Uani 1 1 d .
H10 H 0.6605 0.1645 -0.0304 0.027 Uiso 1 1 calc R
B22 B 0.31304(8) 0.7330(3) 0.22682(9) 0.0216(3) Uani 1 1 d .
H22 H 0.3671 0.7639 0.2334 0.026 Uiso 1 1 calc R
B29 B 0.14956(9) 0.6441(3) 0.20496(9) 0.0271(4) Uani 1 1 d .
H29 H 0.0956 0.6124 0.1979 0.033 Uiso 1 1 calc R
B12 B 0.56780(9) -0.0139(3) -0.09062(9) 0.0234(4) Uani 1 1 d .
H12 H 0.5976 -0.1090 -0.1242 0.028 Uiso 1 1 calc R
B32 B 0.19318(9) 0.5685(3) 0.27842(9) 0.0275(4) Uani 1 1 d .
H32 H 0.1677 0.4866 0.3193 0.033 Uiso 1 1 calc R
B11 B 0.56068(9) 0.2332(3) -0.10612(9) 0.0242(4) Uani 1 1 d .
H11 H 0.5863 0.3043 -0.1494 0.029 Uiso 1 1 calc R
B31 B 0.25675(9) 0.7361(3) 0.29595(9) 0.0256(4) Uani 1 1 d .
H31 H 0.2733 0.7676 0.3487 0.031 Uiso 1 1 calc R
B27 B 0.27682(9) 0.5187(3) 0.25510(9) 0.0243(4) Uani 1 1 d .
H27 H 0.3063 0.4046 0.2805 0.029 Uiso 1 1 calc R
B26 B 0.25254(9) 0.9148(3) 0.23243(9) 0.0237(3) Uani 1 1 d .
H26 H 0.2667 1.0656 0.2428 0.028 Uiso 1 1 calc R
B4 B 0.48405(9) 0.0209(2) 0.02532(9) 0.0222(3) Uani 1 1 d .
H4 H 0.4583 -0.0489 0.0688 0.027 Uiso 1 1 calc R

loop_
_atom_site_aniso_label
_atom_site_aniso_U_11
_atom_site_aniso_U_22
_atom_site_aniso_U_33
_atom_site_aniso_U_23
_atom_site_aniso_U_13
_atom_site_aniso_U_12
O14 0.0241(5) 0.0161(5) 0.0336(6) 0.0050(4) 0.0030(4) 0.0031(4)
O34 0.0328(6) 0.0172(5) 0.0392(6) 0.0007(5) -0.0085(5) -0.0067(4)
N20 0.0251(6) 0.0184(6) 0.0214(6) -0.0013(5) -0.0013(5) -0.0012(5)
N40 0.0222(6) 0.0225(7) 0.0241(6) 0.0043(5) 0.0019(5) 0.0032(5)
C15 0.0156(6) 0.0166(7) 0.0255(7) -0.0017(6) 0.0023(6) 0.0021(5)
C35 0.0179(6) 0.0154(6) 0.0237(7) 0.0050(6) 0.0014(5) -0.0024(5)
C16 0.0203(7) 0.0228(8) 0.0312(8) 0.0001(6) 0.0042(6) -0.0031(6)
C33 0.0204(7) 0.0162(7) 0.0253(8) 0.0031(6) -0.0020(6) -0.0015(5)
C13 0.0171(6) 0.0145(7) 0.0240(7) 0.0021(6) 0.0010(5) 0.0002(5)
C21 0.0181(6) 0.0163(7) 0.0196(7) -0.0020(6) -0.0034(5) 0.0011(6)
C36 0.0234(7) 0.0194(7) 0.0243(7) 0.0026(6) 0.0022(6) 0.0028(6)
C39 0.0326(8) 0.0245(8) 0.0241(8) -0.0005(7) 0.0039(6) 0.0053(6)
C19 0.0351(8) 0.0243(8) 0.0232(7) 0.0025(6) 0.0005(6) -0.0025(7)
C37 0.0241(7) 0.0302(8) 0.0232(7) 0.0070(6) -0.0012(6) 0.0037(6)
C38 0.0304(8) 0.0317(9) 0.0200(7) 0.0011(6) -0.0004(6) 0.0015(7)
C18 0.0329(9) 0.0343(9) 0.0221(8) -0.0029(7) -0.0039(7) -0.0010(7)
C17 0.0264(8) 0.0312(9) 0.0330(9) -0.0089(7) -0.0034(7) -0.0071(7)
C1 0.0166(6) 0.0156(7) 0.0196(7) 0.0025(5) 0.0003(5) -0.0005(6)
C8 0.0240(7) 0.0207(7) 0.0311(8) -0.0034(6) 0.0041(6) -0.0021(6)
C28 0.0244(8) 0.0223(8) 0.0253(8) 0.0027(6) 0.0023(6) -0.0028(6)
B24 0.0192(8) 0.0218(8) 0.0217(8) -0.0019(7) -0.0017(6) -0.0050(6)
B25 0.0200(8) 0.0244(9) 0.0232(8) -0.0024(7) -0.0037(6) 0.0035(6)
B6 0.0190(8) 0.0165(8) 0.0259(8) 0.0006(7) 0.0038(6) -0.0005(6)
B23 0.0213(7) 0.0160(7) 0.0233(8) 0.0000(6) 0.0024(7) 0.0002(6)
B30 0.0249(9) 0.0354(10) 0.0236(9) -0.0025(8) 0.0021(7) 0.0079(8)
B9 0.0267(8) 0.0178(8) 0.0284(9) -0.0021(7) 0.0033(7) 0.0015(7)
B2 0.0239(8) 0.0262(8) 0.0199(8) 0.0036(7) 0.0009(6) 0.0049(7)
B7 0.0237(8) 0.0335(10) 0.0236(9) -0.0062(7) -0.0021(7) 0.0022(8)
B5 0.0202(8) 0.0176(8) 0.0226(8) -0.0017(7) -0.0021(6) 0.0041(6)
B3 0.0203(8) 0.0260(9) 0.0255(8) -0.0062(7) -0.0003(6) -0.0029(7)
B10 0.0190(8) 0.0196(8) 0.0279(8) -0.0036(7) 0.0007(6) 0.0004(6)
B22 0.0222(7) 0.0208(8) 0.0219(8) 0.0005(7) -0.0041(6) 0.0025(6)
B29 0.0204(8) 0.0354(10) 0.0256(9) 0.0023(7) 0.0013(7) 0.0004(7)
B12 0.0210(8) 0.0234(9) 0.0257(9) -0.0053(7) 0.0022(7) -0.0009(6)
B32 0.0241(8) 0.0356(10) 0.0227(9) 0.0030(8) 0.0023(7) 0.0003(8)
B11 0.0236(8) 0.0266(9) 0.0224(8) 0.0022(7) 0.0058(6) 0.0022(7)
B31 0.0253(8) 0.0300(10) 0.0214(8) -0.0024(7) -0.0022(7) 0.0042(7)
B27 0.0251(8) 0.0236(9) 0.0242(8) 0.0027(7) 0.0004(7) 0.0023(7)
B26 0.0268(9) 0.0218(8) 0.0226(8) -0.0045(7) -0.0023(7) 0.0047(7)
B4 0.0256(8) 0.0144(7) 0.0266(8) -0.0005(7) 0.0058(7) -0.0007(6)

loop_
_atom_type_symbol
_atom_type_description
_atom_type_scat_dispersion_real
_atom_type_scat_dispersion_imag
_atom_type_scat_source
C C 0.0181 0.0091 'International Tables Vol C Tables 4.2.6.8 and 6.1.1.4'
H H 0.0000 0.0000 'International Tables Vol C Tables 4.2.6.8 and 6.1.1.4'
B B 0.0090 0.0039 'International Tables Vol C Tables 4.2.6.8 and 6.1.1.4'
N N 0.0311 0.0180 'International Tables Vol C Tables 4.2.6.8 and 6.1.1.4'
O O 0.0492 0.0322 'International Tables Vol C Tables 4.2.6.8 and 6.1.1.4'

loop_
_geom_angle_atom_site_label_1
_geom_angle_atom_site_label_2
_geom_angle_atom_site_label_3
_geom_angle
C13 O14 H14 109.5
C33 O34 H34 109.5
C15 N20 C19 117.47(14)
C35 N40 C39 118.08(13)
N20 C15 C16 122.88(14)
N20 C15 C13 115.84(13)
C16 C15 C13 121.25(13)
N40 C35 C33 115.72(13)
N40 C35 C36 122.55(14)
C36 C35 C33 121.72(13)
C15 C16 H16 120.7
C17 C16 C15 118.63(14)
C17 C16 H16 120.7
O34 C33 C35 110.03(12)
O34 C33 H33 108.0
O34 C33 C21 110.73(12)
C35 C33 H33 108.0
C35 C33 C21 111.95(11)
C21 C33 H33 108.0
O14 C13 C15 110.49(12)
O14 C13 H13 108.2
O14 C13 C1 108.93(11)
C15 C13 H13 108.2
C15 C13 C1 112.66(11)
C1 C13 H13 108.2
C33 C21 B24 119.90(11)
C33 C21 B25 120.66(12)
C33 C21 B23 116.84(12)
C33 C21 B22 115.92(12)
C33 C21 B26 118.81(12)
B24 C21 B25 61.75(9)
B24 C21 B22 113.88(11)
B24 C21 B26 113.04(11)
B25 C21 B22 113.82(11)
B25 C21 B26 62.49(9)
B23 C21 B24 62.88(9)
B23 C21 B25 113.74(11)
B23 C21 B22 62.15(10)
B23 C21 B26 113.03(11)
B22 C21 B26 61.95(9)
C35 C36 H36 120.7
C37 C36 C35 118.52(14)
C37 C36 H36 120.7
N40 C39 H39 118.4
N40 C39 C38 123.13(14)
C38 C39 H39 118.4
N20 C19 H19 118.4
N20 C19 C18 123.28(16)
C18 C19 H19 118.4
C36 C37 H37 120.2
C36 C37 C38 119.56(14)
C38 C37 H37 120.2
C39 C38 C37 118.12(15)
C39 C38 H38 120.9
C37 C38 H38 120.9
C19 C18 H18 120.8
C17 C18 C19 118.44(15)
C17 C18 H18 120.8
C16 C17 H17 120.4
C18 C17 C16 119.27(15)
C18 C17 H17 120.4
C13 C1 B6 119.94(12)
C13 C1 B2 116.30(11)
C13 C1 B5 121.47(11)
C13 C1 B3 115.79(11)
C13 C1 B4 118.79(12)
B6 C1 B2 62.22(10)
B6 C1 B5 62.01(9)
B5 C1 B2 113.37(11)
B3 C1 B6 112.98(12)
B3 C1 B2 61.62(10)
B3 C1 B5 113.84(11)
B4 C1 B6 113.22(11)
B4 C1 B2 113.78(12)
B4 C1 B5 62.04(9)
B4 C1 B3 63.20(10)
B9 C8 H8 117.5
B9 C8 B7 114.68(12)
B9 C8 B12 62.85(10)
B7 C8 H8 118.0
B3 C8 H8 117.7
B3 C8 B9 115.16(12)
B3 C8 B7 62.19(10)
B3 C8 B12 113.84(12)
B12 C8 H8 118.3
B12 C8 B7 62.22(10)
B4 C8 H8 117.4
B4 C8 B9 62.53(10)
B4 C8 B7 114.88(12)
B4 C8 B3 63.56(10)
B4 C8 B12 114.38(12)
B24 C28 H28 117.2
B24 C28 B29 62.52(10)
B24 C28 B32 114.89(12)
B24 C28 B27 115.59(12)
B23 C28 H28 117.6
B23 C28 B24 63.47(9)
B23 C28 B29 115.04(12)
B23 C28 B32 114.65(12)
B23 C28 B27 62.57(10)
B29 C28 H28 117.6
B29 C28 B27 115.28(12)
B32 C28 H28 117.7
B32 C28 B29 62.84(10)
B32 C28 B27 62.93(10)
B27 C28 H28 117.3
C21 B24 H24 125.3
C21 B24 B25 59.20(9)
C21 B24 B23 57.98(8)
C21 B24 B29 105.65(12)
C28 B24 C21 101.10(11)
C28 B24 H24 125.4
C28 B24 B25 105.25(12)
C28 B24 B23 58.16(9)
C28 B24 B29 59.21(10)
B25 B24 H24 121.7
B25 B24 B23 107.64(11)
B25 B24 B29 60.53(10)
B23 B24 H24 121.9
B29 B24 H24 121.4
B29 B24 B23 107.97(12)
C21 B25 B24 59.05(9)
C21 B25 H25 124.3
C21 B25 B30 104.71(11)
C21 B25 B29 105.00(12)
C21 B25 B26 58.84(9)
B24 B25 H25 121.5
B24 B25 B30 107.54(13)
B24 B25 B29 59.83(10)
B24 B25 B26 107.88(12)
B30 B25 H25 122.7
B29 B25 H25 122.6
B29 B25 B30 59.71(11)
B29 B25 B26 107.33(12)
B26 B25 H25 121.8
B26 B25 B30 59.49(10)
C1 B6 H6 124.1
C1 B6 B2 59.19(8)
C1 B6 B5 59.25(9)
C1 B6 B10 105.31(11)
C1 B6 B11 105.57(12)
B2 B6 H6 121.2
B5 B6 H6 121.2
B5 B6 B2 108.63(11)
B5 B6 B10 59.76(9)
B5 B6 B11 108.34(12)
B10 B6 H6 122.3
B10 B6 B2 108.23(12)
B11 B6 H6 122.0
B11 B6 B2 60.00(9)
B11 B6 B10 60.27(10)
C21 B23 B24 59.15(9)
C21 B23 H23 124.4
C21 B23 B22 59.63(9)
C21 B23 B27 106.28(12)
C28 B23 C21 102.13(11)
C28 B23 B24 58.37(9)
C28 B23 H23 125.3
C28 B23 B22 105.15(12)
C28 B23 B27 59.30(9)
B24 B23 H23 121.1
B22 B23 B24 108.79(11)
B22 B23 H23 121.7
B22 B23 B27 60.10(10)
B27 B23 B24 108.66(12)
B27 B23 H23 121.4
B25 B30 H30 121.8
B29 B30 B25 59.74(10)
B29 B30 H30 121.7
B29 B30 B31 108.23(13)
B32 B30 B25 107.72(13)
B32 B30 H30 122.0
B32 B30 B29 60.15(11)
B32 B30 B31 59.86(11)
B31 B30 B25 108.16(12)
B31 B30 H30 121.5
B26 B30 B25 60.02(10)
B26 B30 H30 121.9
B26 B30 B29 107.78(13)
B26 B30 B32 107.57(12)
B26 B30 B31 60.01(10)
C8 B9 H9 124.7
C8 B9 B5 104.84(12)
C8 B9 B10 104.92(13)
C8 B9 B12 58.74(10)
C8 B9 B4 58.46(10)
B5 B9 H9 122.2
B5 B9 B10 60.21(10)
B5 B9 B12 107.95(12)
B5 B9 B4 60.12(9)
B10 B9 H9 122.2
B10 B9 B12 59.89(10)
B12 B9 H9 121.7
B4 B9 H9 121.6
B4 B9 B10 108.16(12)
B4 B9 B12 107.67(13)
C1 B2 B6 58.58(9)
C1 B2 H2 124.6
C1 B2 B7 104.96(12)
C1 B2 B3 58.72(9)
C1 B2 B11 105.02(12)
B6 B2 H2 121.8
B7 B2 B6 107.93(12)
B7 B2 H2 122.2
B7 B2 B11 60.36(10)
B3 B2 B6 107.62(12)
B3 B2 H2 121.6
B3 B2 B7 59.90(10)
B3 B2 B11 108.16(12)
B11 B2 B6 59.89(10)
B11 B2 H2 122.1
C8 B7 B2 104.11(12)
C8 B7 H7 125.1
C8 B7 B3 58.34(10)
C8 B7 B12 58.67(9)
C8 B7 B11 104.38(12)
B2 B7 H7 122.6
B2 B7 B12 107.74(12)
B2 B7 B11 60.07(10)
B3 B7 B2 59.83(10)
B3 B7 H7 121.7
B3 B7 B12 107.73(12)
B3 B7 B11 107.88(12)
B12 B7 H7 121.6
B12 B7 B11 59.83(10)
B11 B7 H7 122.4
C1 B5 B6 58.75(8)
C1 B5 B9 104.77(11)
C1 B5 H5 124.7
C1 B5 B10 105.32(11)
C1 B5 B4 58.12(9)
B6 B5 H5 121.6
B9 B5 B6 108.10(12)
B9 B5 H5 122.2
B9 B5 B10 60.25(10)
B9 B5 B4 60.07(9)
B10 B5 B6 60.26(10)
B10 B5 H5 121.9
B4 B5 B6 107.32(11)
B4 B5 H5 121.9
B4 B5 B10 108.15(11)
C1 B3 B2 59.66(9)
C1 B3 B7 105.96(12)
C1 B3 H3 125.1
C1 B3 B4 57.96(9)
C8 B3 C1 101.25(11)
C8 B3 B2 105.31(12)
C8 B3 B7 59.47(10)
C8 B3 H3 125.4
C8 B3 B4 58.12(10)
B2 B3 B7 60.27(10)
B2 B3 H3 121.6
B2 B3 B4 107.90(12)
B7 B3 H3 121.3
B7 B3 B4 108.18(12)
B4 B3 H3 121.9
B6 B10 H10 122.3
B6 B10 B11 59.80(10)
B9 B10 B6 107.31(12)
B9 B10 H10 121.8
B9 B10 B12 60.29(10)
B9 B10 B11 108.14(12)
B5 B10 B6 59.98(9)
B5 B10 B9 59.54(10)
B5 B10 H10 121.8
B5 B10 B12 107.74(12)
B5 B10 B11 108.14(11)
B12 B10 B6 107.17(12)
B12 B10 H10 122.0
B12 B10 B11 59.77(10)
B11 B10 H10 121.6
C21 B22 B23 58.21(9)
C21 B22 H22 124.4
C21 B22 B31 105.61(11)
C21 B22 B27 105.12(12)
C21 B22 B26 59.07(9)
B23 B22 H22 122.0
B23 B22 B31 107.96(12)
B23 B22 B27 60.02(10)
B23 B22 B26 107.45(12)
B31 B22 H22 121.9
B27 B22 H22 122.1
B27 B22 B31 60.20(10)
B27 B22 B26 108.21(12)
B26 B22 H22 121.5
B26 B22 B31 60.22(10)
C28 B29 B24 58.27(9)
C28 B29 B25 103.85(12)
C28 B29 B30 104.10(12)
C28 B29 H29 125.5
C28 B29 B32 58.46(10)
B24 B29 B25 59.64(10)
B24 B29 B30 108.06(13)
B24 B29 H29 121.7
B24 B29 B32 107.74(12)
B25 B29 H29 122.4
B25 B29 B32 108.13(13)
B30 B29 B25 60.56(11)
B30 B29 H29 122.3
B30 B29 B32 59.85(11)
B32 B29 H29 121.5
C8 B12 B9 58.41(10)
C8 B12 B7 59.11(10)
C8 B12 B10 104.62(12)
C8 B12 H12 124.8
C8 B12 B11 105.21(12)
B9 B12 H12 121.6
B7 B12 B9 108.44(12)
B7 B12 B10 108.92(13)
B7 B12 H12 120.8
B7 B12 B11 60.47(11)
B10 B12 B9 59.82(10)
B10 B12 H12 122.1
B10 B12 B11 60.49(10)
B11 B12 B9 108.34(12)
B11 B12 H12 121.9
C28 B32 B30 104.40(12)
C28 B32 B29 58.70(10)
C28 B32 H32 125.1
C28 B32 B31 104.53(12)
C28 B32 B27 58.66(10)
B30 B32 B29 60.00(11)
B30 B32 H32 122.4
B30 B32 B31 60.35(11)
B30 B32 B27 108.15(13)
B29 B32 H32 121.2
B29 B32 B27 108.34(12)
B31 B32 B29 108.50(13)
B31 B32 H32 122.2
B31 B32 B27 59.92(10)
B27 B32 H32 121.4
B6 B11 B2 60.11(9)
B6 B11 B7 107.49(12)
B6 B11 B10 59.93(9)
B6 B11 H11 122.0
B2 B11 B7 59.58(10)
B2 B11 B10 108.04(11)
B2 B11 H11 121.9
B7 B11 B10 107.71(12)
B7 B11 H11 122.1
B10 B11 H11 121.7
B12 B11 B6 107.25(12)
B12 B11 B2 107.26(12)
B12 B11 B7 59.71(10)
B12 B11 B10 59.74(10)
B12 B11 H11 122.3
B30 B31 H31 121.8
B22 B31 B30 107.59(12)
B22 B31 H31 122.1
B22 B31 B26 59.73(10)
B32 B31 B30 59.79(11)
B32 B31 B22 107.57(12)
B32 B31 H31 121.9
B32 B31 B27 60.22(10)
B32 B31 B26 107.28(12)
B27 B31 B30 107.95(13)
B27 B31 B22 59.60(10)
B27 B31 H31 121.8
B27 B31 B26 107.34(12)
B26 B31 B30 59.71(10)
B26 B31 H31 122.3
C28 B27 B23 58.14(9)
C28 B27 B22 104.11(12)
C28 B27 B32 58.41(10)
C28 B27 B31 104.29(12)
C28 B27 H27 125.3
B23 B27 B22 59.89(10)
B23 B27 B32 107.28(12)
B23 B27 B31 107.85(12)
B23 B27 H27 121.8
B22 B27 B32 107.76(13)
B22 B27 B31 60.20(10)
B22 B27 H27 122.4
B32 B27 H27 121.8
B31 B27 B32 59.85(10)
B31 B27 H27 122.3
C21 B26 B25 58.67(9)
C21 B26 B30 105.36(12)
C21 B26 B22 58.98(9)
C21 B26 B31 105.42(12)
C21 B26 H26 124.4
B25 B26 H26 121.2
B30 B26 B25 60.49(10)
B30 B26 B31 60.28(10)
B30 B26 H26 122.0
B22 B26 B25 108.23(12)
B22 B26 B30 108.31(13)
B22 B26 B31 60.06(10)
B22 B26 H26 121.4
B31 B26 B25 108.75(13)
B31 B26 H26 121.9
C1 B4 B9 105.89(12)
C1 B4 B5 59.84(9)
C1 B4 B3 58.84(9)
C1 B4 H4 124.4
C8 B4 C1 102.06(12)
C8 B4 B9 59.01(9)
C8 B4 B5 105.02(12)
C8 B4 B3 58.31(10)
C8 B4 H4 125.3
B9 B4 B5 59.81(10)
B9 B4 B3 107.97(12)
B9 B4 H4 121.9
B5 B4 B3 108.52(12)
B5 B4 H4 121.7
B3 B4 H4 121.4

loop_
_geom_bond_atom_site_label_1
_geom_bond_atom_site_label_2
_geom_bond_distance
O14 H14 0.8400
O14 C13 1.4059(17)
O34 H34 0.8400
O34 C33 1.4013(18)
N20 C15 1.341(2)
N20 C19 1.343(2)
N40 C35 1.336(2)
N40 C39 1.343(2)
C15 C16 1.385(2)
C15 C13 1.520(2)
C35 C33 1.517(2)
C35 C36 1.388(2)
C16 H16 0.9500
C16 C17 1.383(2)
C33 H33 1.0000
C33 C21 1.554(2)
C13 H13 1.0000
C13 C1 1.5540(19)
C21 B24 1.718(2)
C21 B25 1.721(2)
C21 B23 1.697(2)
C21 B22 1.723(2)
C21 B26 1.724(2)
C36 H36 0.9500
C36 C37 1.378(2)
C39 H39 0.9500
C39 C38 1.378(2)
C19 H19 0.9500
C19 C18 1.382(2)
C37 H37 0.9500
C37 C38 1.386(2)
C38 H38 0.9500
C18 H18 0.9500
C18 C17 1.379(2)
C17 H17 0.9500
C1 B6 1.719(2)
C1 B2 1.730(2)
C1 B5 1.729(2)
C1 B3 1.714(2)
C1 B4 1.698(2)
C8 H8 1.1200
C8 B9 1.705(2)
C8 B7 1.719(2)
C8 B3 1.699(2)
C8 B12 1.711(2)
C8 B4 1.695(2)
C28 H28 1.1200
C28 B24 1.695(2)
C28 B23 1.692(2)
C28 B29 1.712(2)
C28 B32 1.708(2)
C28 B27 1.712(2)
B24 H24 1.1200
B24 B25 1.765(2)
B24 B23 1.781(2)
B24 B29 1.768(2)
B25 H25 1.1200
B25 B30 1.795(3)
B25 B29 1.781(3)
B25 B26 1.787(2)
B6 H6 1.1200
B6 B2 1.783(2)
B6 B5 1.776(2)
B6 B10 1.781(2)
B6 B11 1.779(2)
B23 H23 1.1200
B23 B22 1.765(2)
B23 B27 1.768(2)
B30 H30 1.1200
B30 B29 1.780(3)
B30 B32 1.778(3)
B30 B31 1.788(2)
B30 B26 1.777(3)
B9 H9 1.1200
B9 B5 1.760(2)
B9 B10 1.773(2)
B9 B12 1.781(3)
B9 B4 1.765(2)
B2 H2 1.1200
B2 B7 1.772(3)
B2 B3 1.764(3)
B2 B11 1.781(2)
B7 H7 1.1200
B7 B3 1.765(2)
B7 B12 1.772(2)
B7 B11 1.786(3)
B5 H5 1.1200
B5 B10 1.772(2)
B5 B4 1.766(2)
B3 H3 1.1200
B3 B4 1.788(3)
B10 H10 1.1200
B10 B12 1.774(2)
B10 B11 1.787(2)
B22 H22 1.1200
B22 B31 1.780(2)
B22 B27 1.769(3)
B22 B26 1.774(2)
B29 H29 1.1200
B29 B32 1.783(3)
B12 H12 1.1200
B12 B11 1.775(3)
B32 H32 1.1200
B32 B31 1.779(3)
B32 B27 1.785(2)
B11 H11 1.1200
B31 H31 1.1200
B31 B27 1.780(3)
B31 B26 1.783(3)
B27 H27 1.1200
B26 H26 1.1200
B4 H4 1.1200

loop_
_geom_hbond_atom_site_label_D
_geom_hbond_atom_site_label_H
_geom_hbond_atom_site_label_A
_geom_hbond_distance_DH
_geom_hbond_distance_HA
_geom_hbond_distance_DA
_geom_hbond_angle_DHA
_geom_hbond_site_symmetry_A
O14 H14 N40 0.84 1.87 2.7081(16) 172.8 .
O34 H34 N20 0.84 1.97 2.8084(17) 175.2 1_565
